data_7006899
loop_
_publ_author_name
'Moberg, Viktor'
'Homanen, Pertti'
'Selva, Simona'
'Persson, Roger'
'Haukka, Matti'
'Pakkanen, Tapani A.'
'Monari, Magda'
'Nordlander, Ebbe'

_publ_section_title
;
 Synthesis, characterization and reactivity of tetranuclear ruthenium
 hydrido clusters containing chiral phosphine ligands.
;
_journal_issue 1
_journal_name_full 'Dalton transactions (Cambridge, England : 2003)'
_journal_page_first 279
_journal_page_last 288
_journal_paper_doi 10.1039/b515273a
_journal_year 2006
_chemical_formula_sum 'C42 H37 Cl3 O12 P2 Ru4'
_chemical_formula_weight 1306.29
_chemical_name_systematic
;
?
;
_space_group_IT_number 19
_symmetry_cell_setting orthorhombic
_symmetry_space_group_name_Hall 'P 2ac 2ab'
_symmetry_space_group_name_H-M 'P 21 21 21'
_atom_sites_solution_hydrogens geom
_atom_sites_solution_primary direct
_atom_sites_solution_secondary difmap
_audit_creation_method SHELXL-97
_cell_angle_alpha 90.00
_cell_angle_beta 90.00
_cell_angle_gamma 90.00
_cell_formula_units_Z 4
_cell_length_a 12.7512(2)
_cell_length_b 18.7601(4)
_cell_length_c 21.1114(4)
_cell_measurement_temperature 293(2)
_cell_volume 5050.14(16)
_computing_cell_refinement SMART
_computing_data_collection SMART
_computing_data_reduction SAINT+
_computing_molecular_graphics 'ORTEP-3 (Farrugia 2003)'
_computing_publication_material 'SHELXL-97 (Sheldrick, 1997)'
_computing_structure_refinement 'SHELXL-97 (Sheldrick, 1997)'
_computing_structure_solution 'SIR-97 (Giacovazzo, 1997)'
_diffrn_ambient_temperature 293(2)
_diffrn_measured_fraction_theta_full 0.999
_diffrn_measured_fraction_theta_max 0.999
_diffrn_measurement_device_type 'Bruker SMART CCD'
_diffrn_measurement_method 'phi and omega scans'
_diffrn_radiation_monochromator graphite
_diffrn_radiation_source 'fine-focus sealed tube'
_diffrn_radiation_type MoK\a
_diffrn_radiation_wavelength 0.71073
_diffrn_reflns_av_R_equivalents 0.0000
_diffrn_reflns_av_sigmaI/netI 0.1466
_diffrn_reflns_limit_h_max 17
_diffrn_reflns_limit_h_min -17
_diffrn_reflns_limit_k_max 26
_diffrn_reflns_limit_k_min 0
_diffrn_reflns_limit_l_max 29
_diffrn_reflns_limit_l_min 0
_diffrn_reflns_number 14742
_diffrn_reflns_theta_full 30.03
_diffrn_reflns_theta_max 30.03
_diffrn_reflns_theta_min 1.45
_exptl_absorpt_coefficient_mu 1.450
_exptl_crystal_colour red
_exptl_crystal_density_diffrn 1.718
_exptl_crystal_density_method 'not measured'
_exptl_crystal_description parallelepiped
_exptl_crystal_F_000 2568
_exptl_crystal_size_max 0.30
_exptl_crystal_size_mid 0.15
_exptl_crystal_size_min 0.10
_refine_diff_density_max 0.774
_refine_diff_density_min -0.715
_refine_diff_density_rms 0.102
_refine_ls_abs_structure_details 'Flack H D (1983), Acta Cryst. A39, 876-881'
_refine_ls_abs_structure_Flack -0.05(3)
_refine_ls_extinction_method none
_refine_ls_goodness_of_fit_ref 0.777
_refine_ls_hydrogen_treatment mixed
_refine_ls_matrix_type full
_refine_ls_number_parameters 535
_refine_ls_number_reflns 14742
_refine_ls_number_restraints 11
_refine_ls_restrained_S_all 0.789
_refine_ls_R_factor_all 0.1127
_refine_ls_R_factor_gt 0.0413
_refine_ls_shift/su_max 0.002
_refine_ls_shift/su_mean 0.000
_refine_ls_structure_factor_coef Fsqd
_refine_ls_weighting_details 'w=1/[\s^2^(Fo^2^)+(0.0269P)^2^+0.0000P] where P=(Fo^2^+2Fc^2^)/3'
_refine_ls_weighting_scheme calc
_refine_ls_wR_factor_gt 0.0770
_refine_ls_wR_factor_ref 0.0894
_reflns_number_gt 7084
_reflns_number_total 14742
_reflns_threshold_expression >2sigma(I)
_cod_data_source_file b515273a.txt
_cod_data_source_block H4Ru4(CO)10(DIOP)_(5)
_cod_depositor_comments
;
The following automatic conversions were performed:
'_symmetry_cell_setting' value 'Orthorhombic' changed to 'orthorhombic'
according to '/home/saulius/struct/CIF-dictionaries/cif_core.dic'
dictionary named 'cif_core.dic' version 2.4.1 from 2010-06-29.

Automatic conversion script
Id: cif_fix_enum 1527 2010-12-29 10:47:43Z saulius 

The following automatic conversions were performed:

'_refine_ls_weighting_scheme' value 'calc
w=1/[\s^2^(Fo^2^)+(0.0269P)^2^+0.0000P] where P=(Fo^2^+2Fc^2^)/3' was
changed to 'calc'. New tag '_refine_ls_weighting_details' was
created. The value of the new tag was set to
'w=1/[\s^2^(Fo^2^)+(0.0269P)^2^+0.0000P] where P=(Fo^2^+2Fc^2^)/3'.

Automatic conversion script
Id: cif_fix_values 3143 2015-03-26 13:38:13Z robertas 
;
_cod_original_sg_symbol_H-M P2(1)2(1)2(1)
_cod_database_code 7006899

loop_
_symmetry_equiv_pos_as_xyz
'x, y, z'
'-x+1/2, -y, z+1/2'
'-x, y+1/2, -z+1/2'
'x+1/2, -y+1/2, -z'

loop_
_atom_site_label
_atom_site_type_symbol
_atom_site_fract_x
_atom_site_fract_y
_atom_site_fract_z
_atom_site_U_iso_or_equiv
_atom_site_adp_type
_atom_site_occupancy
_atom_site_calc_flag
_atom_site_refinement_flags
_atom_site_disorder_assembly
_atom_site_disorder_group
Ru1 Ru 0.00538(4) 0.92344(3) 0.07356(2) 0.04007(13) Uani 1 d D . .
Ru2 Ru -0.14791(4) 1.01239(3) 0.14954(2) 0.03704(13) Uani 1 d D . .
Ru3 Ru -0.09238(4) 1.05936(3) 0.02912(2) 0.04285(14) Uani 1 d D . .
Ru4 Ru 0.06173(4) 1.07035(3) 0.12177(2) 0.04009(13) Uani 1 d D . .
H1 H -0.093(3) 0.9243(13) 0.134(2) 0.080 Uiso 1 d D . .
H2 H -0.025(2) 1.040(3) 0.1831(11) 0.080 Uiso 1 d D . .
H3 H -0.043(4) 0.9726(15) 0.0070(12) 0.080 Uiso 1 d D . .
H4 H 0.104(2) 0.9775(12) 0.112(3) 0.080 Uiso 1 d D . .
P1 P 0.08907(13) 0.84048(8) 0.14046(8) 0.0377(4) Uani 1 d . . .
P2 P -0.18481(13) 0.97027(9) 0.25251(8) 0.0394(4) Uani 1 d . . .
C1 C 0.1024(6) 0.9049(4) 0.0075(4) 0.058(2) Uani 1 d . . .
O1 O 0.1583(5) 0.8939(3) -0.0333(3) 0.104(2) Uani 1 d . . .
C2 C -0.0904(6) 0.8548(4) 0.0432(4) 0.063(2) Uani 1 d . . .
O2 O -0.1479(5) 0.8129(3) 0.0251(3) 0.0928(19) Uani 1 d . . .
C3 C -0.2730(5) 0.9759(4) 0.1160(3) 0.0507(18) Uani 1 d . . .
O3 O -0.3489(4) 0.9540(3) 0.0974(2) 0.0818(17) Uani 1 d . . .
C4 C -0.2076(5) 1.0999(4) 0.1685(3) 0.0511(19) Uani 1 d . . .
O4 O -0.2438(5) 1.1553(3) 0.1832(3) 0.091(2) Uani 1 d . . .
C5 C -0.1387(6) 1.1529(4) 0.0421(3) 0.0563(19) Uani 1 d . . .
O5 O -0.1678(5) 1.2099(3) 0.0428(3) 0.0908(19) Uani 1 d . . .
C6 C -0.0233(6) 1.0826(4) -0.0472(4) 0.065(2) Uani 1 d . . .
O6 O 0.0131(5) 1.1003(3) -0.0943(3) 0.094(2) Uani 1 d . . .
C7 C -0.2185(6) 1.0299(4) -0.0112(3) 0.060(2) Uani 1 d . . .
O7 O -0.2934(4) 1.0122(3) -0.0363(3) 0.0905(19) Uani 1 d . . .
C8 C 0.1712(5) 1.0661(4) 0.1854(4) 0.063(2) Uani 1 d . . .
O8 O 0.2407(5) 1.0706(3) 0.2174(3) 0.107(2) Uani 1 d . . .
C9 C 0.0279(6) 1.1667(4) 0.1394(4) 0.060(2) Uani 1 d . . .
O9 O 0.0136(5) 1.2248(3) 0.1523(3) 0.103(2) Uani 1 d . . .
C10 C 0.1479(7) 1.0953(4) 0.0520(4) 0.071(2) Uani 1 d . . .
O10 O 0.2029(6) 1.1115(4) 0.0135(3) 0.131(3) Uani 1 d . . .
C11 C 0.0625(4) 0.74938(18) 0.1150(2) 0.0463(17) Uani 1 d G . .
C12 C 0.1169(3) 0.7224(2) 0.0633(2) 0.062(2) Uani 1 d G . .
H12 H 0.1708 0.7487 0.0451 0.074 Uiso 1 calc R . .
C13 C 0.0908(4) 0.6559(3) 0.0388(2) 0.092(3) Uani 1 d G . .
H13 H 0.1272 0.6379 0.0041 0.111 Uiso 1 calc R . .
C14 C 0.0103(5) 0.61652(19) 0.0660(3) 0.086(3) Uani 1 d G . .
H14 H -0.0072 0.5721 0.0496 0.104 Uiso 1 calc R . .
C15 C -0.0441(3) 0.6435(2) 0.1177(3) 0.079(3) Uani 1 d G . .
H15 H -0.0980 0.6172 0.1360 0.094 Uiso 1 calc R . .
C16 C -0.0180(4) 0.7100(3) 0.1423(2) 0.066(2) Uani 1 d G . .
H16 H -0.0544 0.7280 0.1769 0.080 Uiso 1 calc R . .
C17 C 0.2304(3) 0.8431(2) 0.1477(2) 0.0477(17) Uani 1 d G . .
C18 C 0.2789(4) 0.7917(2) 0.1851(2) 0.069(2) Uani 1 d G . .
H18 H 0.2391 0.7559 0.2038 0.083 Uiso 1 calc R . .
C19 C 0.3867(4) 0.7939(3) 0.1944(2) 0.091(3) Uani 1 d G . .
H19 H 0.4192 0.7595 0.2194 0.109 Uiso 1 calc R . .
C20 C 0.4461(3) 0.8474(3) 0.1663(3) 0.104(4) Uani 1 d G . .
H20 H 0.5183 0.8489 0.1726 0.125 Uiso 1 calc R . .
C21 C 0.3976(4) 0.8988(3) 0.1290(3) 0.103(3) Uani 1 d G . .
H21 H 0.4373 0.9346 0.1102 0.124 Uiso 1 calc R . .
C22 C 0.2897(4) 0.8966(2) 0.1197(2) 0.066(2) Uani 1 d G . .
H22 H 0.2573 0.9310 0.0947 0.080 Uiso 1 calc R . .
C23 C 0.0425(5) 0.8435(3) 0.2221(3) 0.0386(15) Uani 1 d . . .
H23A H -0.0325 0.8352 0.2224 0.046 Uiso 1 calc R . .
H23B H 0.0754 0.8052 0.2457 0.046 Uiso 1 calc R . .
C24 C 0.0650(4) 0.9138(3) 0.2555(3) 0.0337(14) Uani 1 d . . .
H24 H 0.0468 0.9528 0.2267 0.040 Uiso 1 calc R . .
C25 C 0.0032(5) 0.9231(3) 0.3163(3) 0.0429(15) Uani 1 d . . .
H25 H -0.0252 0.8770 0.3300 0.051 Uiso 1 calc R . .
C26 C -0.0832(5) 0.9780(3) 0.3143(3) 0.0475(17) Uani 1 d . . .
H26A H -0.0506 1.0244 0.3099 0.057 Uiso 1 calc R . .
H26B H -0.1182 0.9773 0.3551 0.057 Uiso 1 calc R . .
O11 O 0.1717(3) 0.9213(2) 0.27289(19) 0.0505(12) Uani 1 d . . .
O12 O 0.0779(3) 0.9478(2) 0.3608(2) 0.0582(12) Uani 1 d . . .
C27 C 0.1767(5) 0.9225(4) 0.3417(3) 0.0531(18) Uani 1 d . . .
C28 C 0.2601(6) 0.9760(4) 0.3610(4) 0.070(2) Uani 1 d . . .
H28A H 0.2462 1.0209 0.3410 0.105 Uiso 1 calc R . .
H28B H 0.3278 0.9589 0.3481 0.105 Uiso 1 calc R . .
H28C H 0.2590 0.9818 0.4062 0.105 Uiso 1 calc R . .
C29 C 0.2005(5) 0.8495(3) 0.3645(3) 0.061(2) Uani 1 d . . .
H29A H 0.2005 0.8490 0.4100 0.091 Uiso 1 calc R . .
H29B H 0.2683 0.8352 0.3493 0.091 Uiso 1 calc R . .
H29C H 0.1483 0.8171 0.3490 0.091 Uiso 1 calc R . .
C30 C -0.2938(3) 1.0210(2) 0.2861(2) 0.0450(17) Uani 1 d G . .
C31 C -0.3939(4) 1.0062(2) 0.2635(2) 0.071(2) Uani 1 d G . .
H31 H -0.4034 0.9709 0.2331 0.085 Uiso 1 calc R . .
C32 C -0.4796(3) 1.0439(3) 0.2865(3) 0.091(3) Uani 1 d G . .
H32 H -0.5465 1.0340 0.2713 0.109 Uiso 1 calc R . .
C33 C -0.4653(4) 1.0966(3) 0.3320(3) 0.105(4) Uani 1 d G . .
H33 H -0.5227 1.1219 0.3473 0.126 Uiso 1 calc R . .
C34 C -0.3653(5) 1.1114(2) 0.3546(2) 0.087(3) Uani 1 d G . .
H34 H -0.3558 1.1467 0.3851 0.104 Uiso 1 calc R . .
C35 C -0.2796(3) 1.0736(3) 0.3317(2) 0.063(2) Uani 1 d G . .
H35 H -0.2126 1.0836 0.3468 0.076 Uiso 1 calc R . .
C36 C -0.2325(3) 0.8792(2) 0.2625(3) 0.0485(18) Uani 1 d G . .
C37 C -0.2443(4) 0.8343(3) 0.2106(2) 0.064(2) Uani 1 d G . .
H37 H -0.2254 0.8499 0.1704 0.077 Uiso 1 calc R . .
C38 C -0.2844(4) 0.7660(3) 0.2189(3) 0.088(3) Uani 1 d G . .
H38 H -0.2923 0.7359 0.1842 0.106 Uiso 1 calc R . .
C39 C -0.3127(4) 0.7426(2) 0.2790(4) 0.116(4) Uani 1 d G . .
H39 H -0.3395 0.6970 0.2845 0.139 Uiso 1 calc R . .
C40 C -0.3009(5) 0.7876(3) 0.3308(3) 0.121(4) Uani 1 d G . .
H40 H -0.3198 0.7720 0.3711 0.145 Uiso 1 calc R . .
C41 C -0.2608(4) 0.8558(3) 0.3226(2) 0.099(3) Uani 1 d G . .
H41 H -0.2529 0.8859 0.3573 0.119 Uiso 1 calc R . .
C99 C 0.5214(19) 0.1407(9) 0.0541(6) 0.306(15) Uani 0.93 d PD . .
H99 H 0.5921 0.1216 0.0607 0.367 Uiso 0.93 calc PR . .
Cl1 Cl 0.5507(4) 0.2262(3) 0.0708(3) 0.278(3) Uani 0.93 d PD . .
Cl2 Cl 0.4718(5) 0.1104(3) 0.1181(4) 0.304(4) Uani 0.93 d PD . .
Cl3 Cl 0.5130(7) 0.1220(5) -0.0092(3) 0.464(8) Uani 0.93 d PD . .

loop_
_atom_site_aniso_label
_atom_site_aniso_U_11
_atom_site_aniso_U_22
_atom_site_aniso_U_33
_atom_site_aniso_U_23
_atom_site_aniso_U_13
_atom_site_aniso_U_12
Ru1 0.0430(3) 0.0383(3) 0.0389(3) -0.0011(3) 0.0005(2) 0.0049(3)
Ru2 0.0329(3) 0.0408(3) 0.0374(3) -0.0009(2) -0.0002(2) 0.0012(2)
Ru3 0.0486(3) 0.0432(3) 0.0368(3) 0.0021(2) -0.0012(3) 0.0074(3)
Ru4 0.0369(3) 0.0388(3) 0.0446(3) 0.0013(3) 0.0018(2) -0.0009(3)
P1 0.0333(9) 0.0351(9) 0.0447(10) -0.0012(7) 0.0004(8) 0.0013(8)
P2 0.0358(10) 0.0438(10) 0.0388(10) 0.0013(8) 0.0046(8) -0.0022(8)
C1 0.048(4) 0.063(5) 0.063(5) 0.000(4) 0.008(4) 0.011(4)
O1 0.116(5) 0.119(5) 0.076(4) 0.010(4) 0.047(4) 0.030(4)
C2 0.063(5) 0.054(5) 0.072(6) 0.002(4) -0.020(5) 0.005(4)
O2 0.087(4) 0.078(4) 0.113(5) -0.024(4) -0.034(4) -0.019(4)
C3 0.040(4) 0.059(5) 0.054(5) 0.001(4) -0.011(4) 0.000(4)
O3 0.056(3) 0.119(5) 0.070(4) -0.001(3) -0.019(3) -0.015(4)
C4 0.050(4) 0.046(4) 0.058(5) 0.009(4) 0.003(4) -0.002(4)
O4 0.112(5) 0.059(4) 0.102(5) 0.002(3) 0.026(4) 0.017(4)
C5 0.071(5) 0.050(4) 0.048(4) 0.003(4) 0.006(4) 0.005(4)
O5 0.111(5) 0.056(3) 0.105(5) -0.005(3) -0.011(4) 0.024(4)
C6 0.057(5) 0.068(5) 0.072(6) 0.021(4) 0.009(4) 0.014(4)
O6 0.084(4) 0.127(6) 0.070(4) 0.021(4) 0.023(3) 0.022(4)
C7 0.061(5) 0.070(5) 0.049(5) 0.011(4) 0.001(4) 0.013(4)
O7 0.077(4) 0.118(5) 0.077(4) 0.003(4) -0.037(3) -0.016(4)
C8 0.043(4) 0.054(5) 0.092(6) 0.015(5) -0.008(4) -0.015(4)
O8 0.089(4) 0.091(5) 0.140(6) 0.042(4) -0.065(4) -0.033(4)
C9 0.055(5) 0.049(4) 0.077(6) -0.011(4) -0.001(4) -0.009(4)
O9 0.116(5) 0.048(3) 0.145(6) -0.026(4) -0.002(5) 0.000(4)
C10 0.060(5) 0.083(6) 0.069(6) 0.009(5) 0.003(5) -0.004(5)
O10 0.116(6) 0.188(8) 0.090(5) 0.013(5) 0.054(5) -0.029(5)
C11 0.051(4) 0.040(4) 0.047(4) 0.008(3) 0.001(4) 0.002(3)
C12 0.070(5) 0.047(4) 0.069(5) -0.015(4) 0.009(4) 0.005(4)
C13 0.137(9) 0.046(5) 0.095(7) -0.022(5) 0.017(7) 0.016(6)
C14 0.113(8) 0.039(4) 0.107(8) -0.010(5) -0.035(7) -0.015(5)
C15 0.085(6) 0.049(5) 0.101(7) -0.010(5) -0.001(6) -0.010(4)
C16 0.067(5) 0.056(5) 0.076(6) -0.013(4) 0.011(5) 0.001(4)
C17 0.040(4) 0.036(4) 0.067(5) 0.006(4) 0.002(4) 0.006(3)
C18 0.037(4) 0.064(5) 0.106(7) 0.011(5) -0.011(4) 0.007(4)
C19 0.055(6) 0.087(7) 0.131(8) 0.013(6) -0.026(6) 0.025(5)
C20 0.043(5) 0.078(6) 0.190(12) -0.050(7) -0.015(6) 0.007(5)
C21 0.048(5) 0.084(6) 0.178(11) 0.022(7) 0.014(6) -0.014(5)
C22 0.041(4) 0.055(5) 0.104(7) 0.003(5) 0.011(4) 0.008(4)
C23 0.038(4) 0.039(3) 0.039(4) 0.003(3) -0.005(3) 0.002(3)
C24 0.030(3) 0.032(3) 0.039(3) 0.000(3) -0.004(3) 0.005(3)
C25 0.045(4) 0.046(4) 0.038(3) -0.004(3) -0.004(3) -0.010(4)
C26 0.053(4) 0.056(4) 0.033(3) -0.005(3) 0.001(3) -0.001(4)
O11 0.040(3) 0.069(3) 0.042(3) -0.009(2) -0.007(2) -0.005(3)
O12 0.056(3) 0.074(3) 0.044(3) -0.006(2) -0.017(2) 0.005(3)
C27 0.052(4) 0.055(4) 0.052(4) -0.007(4) -0.019(3) 0.005(4)
C28 0.074(5) 0.058(5) 0.079(6) 0.005(4) -0.022(5) -0.012(4)
C29 0.060(5) 0.053(4) 0.069(5) 0.008(4) -0.027(4) -0.005(4)
C30 0.035(4) 0.055(4) 0.045(4) 0.011(3) 0.007(3) 0.006(3)
C31 0.044(4) 0.075(5) 0.095(6) 0.012(5) 0.013(4) 0.009(4)
C32 0.054(6) 0.088(7) 0.130(9) 0.020(6) 0.027(6) 0.019(5)
C33 0.097(8) 0.103(8) 0.115(9) 0.039(6) 0.069(7) 0.054(6)
C34 0.089(7) 0.080(6) 0.090(6) -0.020(5) 0.017(6) 0.042(5)
C35 0.068(5) 0.075(5) 0.048(5) -0.008(4) 0.005(4) 0.009(5)
C36 0.031(4) 0.044(4) 0.070(5) 0.011(4) 0.010(4) -0.005(3)
C37 0.052(5) 0.045(5) 0.094(7) -0.005(4) 0.000(4) -0.012(4)
C38 0.063(6) 0.058(6) 0.144(10) -0.008(6) -0.005(6) -0.004(5)
C39 0.094(8) 0.066(7) 0.187(12) 0.010(8) 0.065(8) -0.003(6)
C40 0.127(9) 0.090(8) 0.146(11) 0.052(7) 0.077(8) 0.013(7)
C41 0.110(8) 0.069(6) 0.117(9) 0.022(6) 0.053(7) -0.011(6)
C99 0.50(4) 0.31(3) 0.099(13) 0.031(16) 0.13(2) 0.01(3)
Cl1 0.179(5) 0.167(4) 0.489(11) -0.025(6) -0.044(6) 0.004(4)
Cl2 0.330(9) 0.228(6) 0.354(9) 0.053(6) 0.120(7) 0.060(5)
Cl3 0.480(11) 0.670(15) 0.241(7) -0.259(9) -0.200(7) 0.431(11)

loop_
_atom_type_symbol
_atom_type_description
_atom_type_scat_dispersion_real
_atom_type_scat_dispersion_imag
_atom_type_scat_source
C C 0.0033 0.0016 'International Tables Vol C Tables 4.2.6.8 and 6.1.1.4'
H H 0.0000 0.0000 'International Tables Vol C Tables 4.2.6.8 and 6.1.1.4'
O O 0.0106 0.0060 'International Tables Vol C Tables 4.2.6.8 and 6.1.1.4'
P P 0.1023 0.0942 'International Tables Vol C Tables 4.2.6.8 and 6.1.1.4'
Ru Ru -1.2594 0.8363 'International Tables Vol C Tables 4.2.6.8 and 6.1.1.4'
Cl Cl 0.1484 0.1585 'International Tables Vol C Tables 4.2.6.8 and 6.1.1.4'

loop_
_geom_angle_atom_site_label_1
_geom_angle_atom_site_label_2
_geom_angle_atom_site_label_3
_geom_angle
_geom_angle_site_symmetry_1
_geom_angle_site_symmetry_3
_geom_angle_publ_flag
C2 Ru1 C1 92.7(3) . . ?
C2 Ru1 P1 92.6(2) . . ?
C1 Ru1 P1 91.4(2) . . ?
C2 Ru1 Ru3 101.9(2) . . ?
C1 Ru1 Ru3 101.4(2) . . ?
P1 Ru1 Ru3 160.06(5) . . ?
C2 Ru1 Ru4 152.9(2) . . ?
C1 Ru1 Ru4 105.1(2) . . ?
P1 Ru1 Ru4 107.01(4) . . ?
Ru3 Ru1 Ru4 55.068(17) . . ?
C2 Ru1 Ru2 98.0(2) . . ?
C1 Ru1 Ru2 155.7(2) . . ?
P1 Ru1 Ru2 109.79(4) . . ?
Ru3 Ru1 Ru2 55.061(16) . . ?
Ru4 Ru1 Ru2 58.210(16) . . ?
C2 Ru1 H1 78.2(16) . . ?
C1 Ru1 H1 169.5(10) . . ?
P1 Ru1 H1 84.0(13) . . ?
Ru3 Ru1 H1 85.7(10) . . ?
Ru4 Ru1 H1 85.3(12) . . ?
Ru2 Ru1 H1 33.4(7) . . ?
C2 Ru1 H3 82.1(16) . . ?
C1 Ru1 H3 75.0(13) . . ?
P1 Ru1 H3 165.0(8) . . ?
Ru3 Ru1 H3 34.0(7) . . ?
Ru4 Ru1 H3 82.9(12) . . ?
Ru2 Ru1 H3 84.9(10) . . ?
H1 Ru1 H3 108(2) . . ?
C2 Ru1 H4 170.4(13) . . ?
C1 Ru1 H4 88.6(17) . . ?
P1 Ru1 H4 77.8(11) . . ?
Ru3 Ru1 H4 87.2(9) . . ?
Ru4 Ru1 H4 34.2(7) . . ?
Ru2 Ru1 H4 84.5(13) . . ?
H1 Ru1 H4 100(2) . . ?
H3 Ru1 H4 107(2) . . ?
C4 Ru2 C3 93.2(3) . . ?
C4 Ru2 P2 90.9(2) . . ?
C3 Ru2 P2 93.2(2) . . ?
C4 Ru2 Ru3 91.2(2) . . ?
C3 Ru2 Ru3 89.2(2) . . ?
P2 Ru2 Ru3 176.65(5) . . ?
C4 Ru2 Ru4 95.1(2) . . ?
C3 Ru2 Ru4 146.3(2) . . ?
P2 Ru2 Ru4 119.20(5) . . ?
Ru3 Ru2 Ru4 58.002(18) . . ?
C4 Ru2 Ru1 150.2(2) . . ?
C3 Ru2 Ru1 98.5(2) . . ?
P2 Ru2 Ru1 115.59(4) . . ?
Ru3 Ru2 Ru1 61.737(17) . . ?
Ru4 Ru2 Ru1 60.810(17) . . ?
C4 Ru2 H1 176.9(7) . . ?
C3 Ru2 H1 85.8(17) . . ?
P2 Ru2 H1 86.2(10) . . ?
Ru3 Ru2 H1 91.7(10) . . ?
Ru4 Ru2 H1 87.4(12) . . ?
Ru1 Ru2 H1 33.0(7) . . ?
C4 Ru2 H2 91.1(19) . . ?
C3 Ru2 H2 175.2(18) . . ?
P2 Ru2 H2 84.5(7) . . ?
Ru3 Ru2 H2 92.8(7) . . ?
Ru4 Ru2 H2 35.0(7) . . ?
Ru1 Ru2 H2 78.7(16) . . ?
H1 Ru2 H2 90(2) . . ?
C5 Ru3 C6 93.2(3) . . ?
C5 Ru3 C7 94.1(3) . . ?
C6 Ru3 C7 94.5(3) . . ?
C5 Ru3 Ru4 92.9(2) . . ?
C6 Ru3 Ru4 104.7(2) . . ?
C7 Ru3 Ru4 159.1(2) . . ?
C5 Ru3 Ru2 94.8(2) . . ?
C6 Ru3 Ru2 166.4(2) . . ?
C7 Ru3 Ru2 95.9(2) . . ?
Ru4 Ru3 Ru2 63.928(18) . . ?
C5 Ru3 Ru1 152.3(2) . . ?
C6 Ru3 Ru1 105.7(2) . . ?
C7 Ru3 Ru1 104.2(2) . . ?
Ru4 Ru3 Ru1 63.108(18) . . ?
Ru2 Ru3 Ru1 63.202(18) . . ?
C5 Ru3 H3 173.0(11) . . ?
C6 Ru3 H3 79.9(13) . . ?
C7 Ru3 H3 85.3(16) . . ?
Ru4 Ru3 H3 90.0(12) . . ?
Ru2 Ru3 H3 92.3(11) . . ?
Ru1 Ru3 H3 33.6(7) . . ?
C9 Ru4 C10 92.8(3) . . ?
C9 Ru4 C8 93.8(3) . . ?
C10 Ru4 C8 97.5(3) . . ?
C9 Ru4 Ru3 92.8(2) . . ?
C10 Ru4 Ru3 83.2(2) . . ?
C8 Ru4 Ru3 173.3(2) . . ?
C9 Ru4 Ru2 96.1(2) . . ?
C10 Ru4 Ru2 140.5(2) . . ?
C8 Ru4 Ru2 120.0(2) . . ?
Ru3 Ru4 Ru2 58.070(17) . . ?
C9 Ru4 Ru1 151.8(2) . . ?
C10 Ru4 Ru1 95.8(2) . . ?
C8 Ru4 Ru1 111.5(2) . . ?
Ru3 Ru4 Ru1 61.824(17) . . ?
Ru2 Ru4 Ru1 60.980(17) . . ?
C9 Ru4 H2 91.3(18) . . ?
C10 Ru4 H2 174.3(13) . . ?
C8 Ru4 H2 86.1(8) . . ?
Ru3 Ru4 H2 92.7(7) . . ?
Ru2 Ru4 H2 34.8(7) . . ?
Ru1 Ru4 H2 78.7(16) . . ?
C9 Ru4 H4 174.1(10) . . ?
C10 Ru4 H4 88.4(18) . . ?
C8 Ru4 H4 80.3(9) . . ?
Ru3 Ru4 H4 93.1(9) . . ?
Ru2 Ru4 H4 86.5(13) . . ?
Ru1 Ru4 H4 33.4(7) . . ?
H2 Ru4 H4 88(2) . . ?
C17 P1 C11 103.6(2) . . ?
C17 P1 C23 104.0(3) . . ?
C11 P1 C23 104.3(2) . . ?
C17 P1 Ru1 118.96(17) . . ?
C11 P1 Ru1 111.02(17) . . ?
C23 P1 Ru1 113.5(2) . . ?
C36 P2 C30 100.9(2) . . ?
C36 P2 C26 103.0(3) . . ?
C30 P2 C26 102.6(2) . . ?
C36 P2 Ru2 119.07(19) . . ?
C30 P2 Ru2 109.57(16) . . ?
C26 P2 Ru2 119.0(2) . . ?
O1 C1 Ru1 178.1(7) . . ?
O2 C2 Ru1 179.5(6) . . ?
O3 C3 Ru2 178.2(7) . . ?
O4 C4 Ru2 177.1(7) . . ?
O5 C5 Ru3 172.4(6) . . ?
O6 C6 Ru3 175.0(7) . . ?
O7 C7 Ru3 179.0(7) . . ?
O8 C8 Ru4 170.6(7) . . ?
O9 C9 Ru4 175.4(7) . . ?
O10 C10 Ru4 175.7(8) . . ?
C12 C11 C16 120.0 . . ?
C12 C11 P1 118.7(3) . . ?
C16 C11 P1 121.0(3) . . ?
C13 C12 C11 120.0 . . ?
C13 C12 H12 120.0 . . ?
C11 C12 H12 120.0 . . ?
C12 C13 C14 120.0 . . ?
C12 C13 H13 120.0 . . ?
C14 C13 H13 120.0 . . ?
C15 C14 C13 120.0 . . ?
C15 C14 H14 120.0 . . ?
C13 C14 H14 120.0 . . ?
C14 C15 C16 120.0 . . ?
C14 C15 H15 120.0 . . ?
C16 C15 H15 120.0 . . ?
C15 C16 C11 120.0 . . ?
C15 C16 H16 120.0 . . ?
C11 C16 H16 120.0 . . ?
C18 C17 C22 120.0 . . ?
C18 C17 P1 118.2(3) . . ?
C22 C17 P1 121.7(3) . . ?
C19 C18 C17 120.0 . . ?
C19 C18 H18 120.0 . . ?
C17 C18 H18 120.0 . . ?
C20 C19 C18 120.0 . . ?
C20 C19 H19 120.0 . . ?
C18 C19 H19 120.0 . . ?
C21 C20 C19 120.0 . . ?
C21 C20 H20 120.0 . . ?
C19 C20 H20 120.0 . . ?
C20 C21 C22 120.0 . . ?
C20 C21 H21 120.0 . . ?
C22 C21 H21 120.0 . . ?
C21 C22 C17 120.0 . . ?
C21 C22 H22 120.0 . . ?
C17 C22 H22 120.0 . . ?
C24 C23 P1 113.8(4) . . ?
C24 C23 H23A 108.8 . . ?
P1 C23 H23A 108.8 . . ?
C24 C23 H23B 108.8 . . ?
P1 C23 H23B 108.8 . . ?
H23A C23 H23B 107.7 . . ?
O11 C24 C25 105.5(5) . . ?
O11 C24 C23 112.8(5) . . ?
C25 C24 C23 113.2(5) . . ?
O11 C24 H24 108.4 . . ?
C25 C24 H24 108.4 . . ?
C23 C24 H24 108.4 . . ?
O12 C25 C26 106.6(5) . . ?
O12 C25 C24 104.5(5) . . ?
C26 C25 C24 115.8(5) . . ?
O12 C25 H25 109.9 . . ?
C26 C25 H25 109.9 . . ?
C24 C25 H25 109.9 . . ?
C25 C26 P2 118.6(4) . . ?
C25 C26 H26A 107.7 . . ?
P2 C26 H26A 107.7 . . ?
C25 C26 H26B 107.7 . . ?
P2 C26 H26B 107.7 . . ?
H26A C26 H26B 107.1 . . ?
C24 O11 C27 107.7(4) . . ?
C27 O12 C25 107.5(5) . . ?
O12 C27 O11 104.6(5) . . ?
O12 C27 C29 113.7(6) . . ?
O11 C27 C29 108.6(6) . . ?
O12 C27 C28 109.1(6) . . ?
O11 C27 C28 108.1(6) . . ?
C29 C27 C28 112.3(5) . . ?
C27 C28 H28A 109.5 . . ?
C27 C28 H28B 109.5 . . ?
H28A C28 H28B 109.5 . . ?
C27 C28 H28C 109.5 . . ?
H28A C28 H28C 109.5 . . ?
H28B C28 H28C 109.5 . . ?
C27 C29 H29A 109.5 . . ?
C27 C29 H29B 109.5 . . ?
H29A C29 H29B 109.5 . . ?
C27 C29 H29C 109.5 . . ?
H29A C29 H29C 109.5 . . ?
H29B C29 H29C 109.5 . . ?
C31 C30 C35 120.0 . . ?
C31 C30 P2 117.4(3) . . ?
C35 C30 P2 122.6(3) . . ?
C30 C31 C32 120.0 . . ?
C30 C31 H31 120.0 . . ?
C32 C31 H31 120.0 . . ?
C33 C32 C31 120.0 . . ?
C33 C32 H32 120.0 . . ?
C31 C32 H32 120.0 . . ?
C32 C33 C34 120.0 . . ?
C32 C33 H33 120.0 . . ?
C34 C33 H33 120.0 . . ?
C35 C34 C33 120.0 . . ?
C35 C34 H34 120.0 . . ?
C33 C34 H34 120.0 . . ?
C34 C35 C30 120.0 . . ?
C34 C35 H35 120.0 . . ?
C30 C35 H35 120.0 . . ?
C37 C36 C41 120.0 . . ?
C37 C36 P2 120.8(3) . . ?
C41 C36 P2 119.1(3) . . ?
C38 C37 C36 120.0 . . ?
C38 C37 H37 120.0 . . ?
C36 C37 H37 120.0 . . ?
C39 C38 C37 120.0 . . ?
C39 C38 H38 120.0 . . ?
C37 C38 H38 120.0 . . ?
C40 C39 C38 120.0 . . ?
C40 C39 H39 120.0 . . ?
C38 C39 H39 120.0 . . ?
C41 C40 C39 120.0 . . ?
C41 C40 H40 120.0 . . ?
C39 C40 H40 120.0 . . ?
C40 C41 C36 120.0 . . ?
C40 C41 H41 120.0 . . ?
C36 C41 H41 120.0 . . ?
Cl3 C99 Cl2 134.0(15) . . ?
Cl3 C99 Cl1 117.4(11) . . ?
Cl2 C99 Cl1 104.5(8) . . ?
Cl3 C99 H99 96.6 . . ?
Cl2 C99 H99 96.6 . . ?
Cl1 C99 H99 96.6 . . ?

loop_
_geom_bond_atom_site_label_1
_geom_bond_atom_site_label_2
_geom_bond_distance
_geom_bond_site_symmetry_2
_geom_bond_publ_flag
Ru1 C2 1.887(8) . ?
Ru1 C1 1.896(8) . ?
Ru1 P1 2.3569(17) . ?
Ru1 Ru3 2.9894(7) . ?
Ru1 Ru4 3.0245(7) . ?
Ru1 Ru2 3.0295(7) . ?
Ru1 H1 1.799(19) . ?
Ru1 H3 1.788(19) . ?
Ru1 H4 1.80(2) . ?
Ru2 C4 1.853(7) . ?
Ru2 C3 1.875(7) . ?
Ru2 P2 2.3603(17) . ?
Ru2 Ru3 2.7823(7) . ?
Ru2 Ru4 2.9448(7) . ?
Ru2 H1 1.821(19) . ?
Ru2 H2 1.79(2) . ?
Ru3 C5 1.872(7) . ?
Ru3 C6 1.887(8) . ?
Ru3 C7 1.902(8) . ?
Ru3 Ru4 2.7803(7) . ?
Ru3 H3 1.808(19) . ?
Ru4 C9 1.895(7) . ?
Ru4 C10 1.895(8) . ?
Ru4 C8 1.939(8) . ?
Ru4 H2 1.801(19) . ?
Ru4 H4 1.837(19) . ?
P1 C17 1.809(4) . ?
P1 C11 1.823(3) . ?
P1 C23 1.824(6) . ?
P2 C36 1.826(4) . ?
P2 C30 1.828(4) . ?
P2 C26 1.844(6) . ?
C1 O1 1.138(8) . ?
C2 O2 1.141(8) . ?
C3 O3 1.121(7) . ?
C4 O4 1.178(7) . ?
C5 O5 1.132(7) . ?
C6 O6 1.147(8) . ?
C7 O7 1.142(8) . ?
C8 O8 1.117(8) . ?
C9 O9 1.139(7) . ?
C10 O10 1.116(9) . ?
C11 C12 1.3900 . ?
C11 C16 1.3900 . ?
C12 C13 1.3900 . ?
C12 H12 0.9300 . ?
C13 C14 1.3900 . ?
C13 H13 0.9300 . ?
C14 C15 1.3900 . ?
C14 H14 0.9300 . ?
C15 C16 1.3900 . ?
C15 H15 0.9300 . ?
C16 H16 0.9300 . ?
C17 C18 1.3900 . ?
C17 C22 1.3900 . ?
C18 C19 1.3900 . ?
C18 H18 0.9300 . ?
C19 C20 1.3900 . ?
C19 H19 0.9300 . ?
C20 C21 1.3900 . ?
C20 H20 0.9300 . ?
C21 C22 1.3900 . ?
C21 H21 0.9300 . ?
C22 H22 0.9300 . ?
C23 C24 1.521(7) . ?
C23 H23A 0.9700 . ?
C23 H23B 0.9700 . ?
C24 O11 1.416(6) . ?
C24 C25 1.517(8) . ?
C24 H24 0.9800 . ?
C25 O12 1.417(7) . ?
C25 C26 1.509(8) . ?
C25 H25 0.9800 . ?
C26 H26A 0.9700 . ?
C26 H26B 0.9700 . ?
O11 C27 1.454(7) . ?
O12 C27 1.406(7) . ?
C27 C29 1.483(9) . ?
C27 C28 1.517(8) . ?
C28 H28A 0.9600 . ?
C28 H28B 0.9600 . ?
C28 H28C 0.9600 . ?
C29 H29A 0.9600 . ?
C29 H29B 0.9600 . ?
C29 H29C 0.9600 . ?
C30 C31 1.3900 . ?
C30 C35 1.3900 . ?
C31 C32 1.3900 . ?
C31 H31 0.9300 . ?
C32 C33 1.3900 . ?
C32 H32 0.9300 . ?
C33 C34 1.3900 . ?
C33 H33 0.9300 . ?
C34 C35 1.3900 . ?
C34 H34 0.9300 . ?
C35 H35 0.9300 . ?
C36 C37 1.3900 . ?
C36 C41 1.3900 . ?
C37 C38 1.3900 . ?
C37 H37 0.9300 . ?
C38 C39 1.3900 . ?
C38 H38 0.9300 . ?
C39 C40 1.3900 . ?
C39 H39 0.9300 . ?
C40 C41 1.3900 . ?
C40 H40 0.9300 . ?
C41 H41 0.9300 . ?
C99 Cl3 1.387(12) . ?
C99 Cl2 1.597(12) . ?
C99 Cl1 1.683(14) . ?
C99 H99 0.9800 . ?
